data_7705808
loop_
_publ_author_name
'Gil, Yolimar'
'Fuentealba, Pablo'
'Vega, Andr\'es'
'Spodine, Evgenia'
'Aravena, Daniel'

_publ_section_title
;
 Control of magnetic anisotropy by macrocyclic ligand distortion in a
 family of Dy<sup>III</sup> and Er<sup>III</sup> single molecule magnets.
;
_journal_issue 48
_journal_name_full 'Dalton transactions (Cambridge, England : 2003)'
_journal_page_first 17709
_journal_page_last 17718
_journal_paper_doi 10.1039/d0dt03370g
_journal_volume 49
_journal_year 2020
_chemical_formula_moiety 'C21 H18 Er N9 S3'
_chemical_formula_sum 'C21 H18 Er N9 S3'
_chemical_formula_weight 659.88
_space_group_crystal_system triclinic
_space_group_IT_number 2
_space_group_name_Hall '-P 1'
_space_group_name_H-M_alt 'P -1'
_atom_sites_solution_hydrogens geom
_audit_creation_method SHELXL-2014/7
_audit_update_record
;
2020-07-18 deposited with the CCDC.	2020-11-24 downloaded from the CCDC.
;
_cell_angle_alpha 99.8710(10)
_cell_angle_beta 104.2720(10)
_cell_angle_gamma 98.3760(10)
_cell_formula_units_Z 2
_cell_length_a 8.0032(11)
_cell_length_b 12.8417(17)
_cell_length_c 12.8568(17)
_cell_measurement_reflns_used 9939
_cell_measurement_temperature 296(2)
_cell_measurement_theta_max 28.59
_cell_measurement_theta_min 2.59
_cell_volume 1236.9(3)
_computing_cell_refinement 'Bruker SMART'
_computing_data_collection 'Bruker SMART'
_computing_data_reduction 'Bruker SAINT'
_computing_molecular_graphics 'Bruker SHELXTL'
_computing_publication_material 'Bruker SHELXTL'
_computing_structure_refinement 'SHELXL-2014/7 (Sheldrick, 2014)'
_computing_structure_solution 'Bruker SHELXTL'
_diffrn_ambient_temperature 296(2)
_diffrn_measured_fraction_theta_full 0.996
_diffrn_measured_fraction_theta_max 0.996
_diffrn_measurement_device_type 'CCD area detector'
_diffrn_measurement_method 'phi and omega scans'
_diffrn_radiation_type MoK\a
_diffrn_radiation_wavelength 0.71073
_diffrn_reflns_av_R_equivalents 0.0279
_diffrn_reflns_av_unetI/netI 0.0367
_diffrn_reflns_Laue_measured_fraction_full 0.996
_diffrn_reflns_Laue_measured_fraction_max 0.996
_diffrn_reflns_limit_h_max 9
_diffrn_reflns_limit_h_min -9
_diffrn_reflns_limit_k_max 15
_diffrn_reflns_limit_k_min -15
_diffrn_reflns_limit_l_max 15
_diffrn_reflns_limit_l_min -15
_diffrn_reflns_number 9677
_diffrn_reflns_point_group_measured_fraction_full 0.996
_diffrn_reflns_point_group_measured_fraction_max 0.996
_diffrn_reflns_theta_full 25.242
_diffrn_reflns_theta_max 26.000
_diffrn_reflns_theta_min 2.586
_diffrn_source 'sealed tube'
_exptl_absorpt_coefficient_mu 3.675
_exptl_absorpt_correction_T_max 0.2652
_exptl_absorpt_correction_T_min 0.1459
_exptl_absorpt_correction_type empirical
_exptl_absorpt_process_details 'Sadabs Bruker'
_exptl_crystal_colour ambar
_exptl_crystal_density_diffrn 1.772
_exptl_crystal_description stick
_exptl_crystal_F_000 646
_exptl_crystal_size_max 0.312
_exptl_crystal_size_mid 0.261
_exptl_crystal_size_min 0.244
_refine_diff_density_max 1.012
_refine_diff_density_min -0.627
_refine_diff_density_rms 0.077
_refine_ls_extinction_method none
_refine_ls_goodness_of_fit_ref 1.047
_refine_ls_hydrogen_treatment constr
_refine_ls_matrix_type full
_refine_ls_number_parameters 307
_refine_ls_number_reflns 4845
_refine_ls_number_restraints 0
_refine_ls_restrained_S_all 1.047
_refine_ls_R_factor_all 0.0260
_refine_ls_R_factor_gt 0.0232
_refine_ls_shift/su_max 0.001
_refine_ls_shift/su_mean 0.000
_refine_ls_structure_factor_coef Fsqd
_refine_ls_weighting_details 'w=1/[\s^2^(Fo^2^)+(0.0199P)^2^+0.9696P] where P=(Fo^2^+2Fc^2^)/3'
_refine_ls_weighting_scheme calc
_refine_ls_wR_factor_gt 0.0553
_refine_ls_wR_factor_ref 0.0568
_reflns_Friedel_coverage 0.000
_reflns_number_gt 4519
_reflns_number_total 4845
_reflns_threshold_expression 'I > 2\s(I)'
_cod_data_source_file d0dt03370g2.cif
_cod_data_source_block SCD18_124_P1
_cod_depositor_comments 'Adding full bibliography for 7705804--7705809.cif.'
_cod_database_code 7705808
_shelx_shelxl_version_number 2014/7
_shelx_space_group_comment
;
The symmetry employed for this shelxl refinement is uniquely defined
by the following loop, which should always be used as a source of
symmetry information in preference to the above space-group names.
They are only intended as comments.
;
_shelx_estimated_absorpt_t_min 0.394
_shelx_estimated_absorpt_t_max 0.468

loop_
_space_group_symop_operation_xyz
'x, y, z'
'-x, -y, -z'

loop_
_atom_site_label
_atom_site_type_symbol
_atom_site_fract_x
_atom_site_fract_y
_atom_site_fract_z
_atom_site_U_iso_or_equiv
_atom_site_adp_type
_atom_site_occupancy
_atom_site_site_symmetry_order
_atom_site_calc_flag
_atom_site_refinement_flags_posn
_atom_site_refinement_flags_adp
_atom_site_refinement_flags_occupancy
_atom_site_disorder_assembly
_atom_site_disorder_group
Er1 Er 0.18413(2) 0.22331(2) 0.25141(2) 0.03227(6) Uani 1 1 d . . . . .
N1 N 0.1509(4) 0.0699(2) 0.3595(2) 0.0379(6) Uani 1 1 d . . . . .
N2 N -0.0568(4) 0.0586(3) 0.1611(2) 0.0479(7) Uani 1 1 d . . . . .
N3 N -0.1201(4) 0.2542(3) 0.1465(2) 0.0474(7) Uani 1 1 d . . . . .
N4 N 0.1618(4) 0.4119(2) 0.2087(2) 0.0401(7) Uani 1 1 d . . . . .
N5 N 0.4668(4) 0.3630(2) 0.2995(3) 0.0480(7) Uani 1 1 d . . . . .
N6 N 0.4170(4) 0.2373(2) 0.4389(2) 0.0416(7) Uani 1 1 d . . . . .
C1 C 0.2645(5) 0.0737(3) 0.4564(3) 0.0428(8) Uani 1 1 d . . . . .
C2 C 0.2568(6) -0.0111(3) 0.5100(4) 0.0565(10) Uani 1 1 d . . . . .
H2 H 0.3350 -0.0055 0.5785 0.068 Uiso 1 1 calc R U . . .
C3 C 0.1326(7) -0.1030(4) 0.4611(4) 0.0646(12) Uani 1 1 d . . . . .
H3 H 0.1251 -0.1603 0.4962 0.078 Uiso 1 1 calc R U . . .
C4 C 0.0198(6) -0.1098(3) 0.3603(4) 0.0597(11) Uani 1 1 d . . . . .
H4 H -0.0633 -0.1724 0.3248 0.072 Uiso 1 1 calc R U . . .
C5 C 0.0320(5) -0.0212(3) 0.3120(3) 0.0455(8) Uani 1 1 d . . . . .
C6 C -0.0847(5) -0.0210(3) 0.2053(3) 0.0518(9) Uani 1 1 d . . . . .
H6 H -0.1782 -0.0783 0.1701 0.062 Uiso 1 1 calc R U . . .
C7 C -0.1924(6) 0.0660(4) 0.0641(3) 0.0602(11) Uani 1 1 d . . . . .
H7A H -0.2828 0.0010 0.0391 0.072 Uiso 1 1 calc R U . . .
H7B H -0.1416 0.0764 0.0046 0.072 Uiso 1 1 calc R U . . .
C8 C -0.2680(5) 0.1627(4) 0.1016(4) 0.0630(11) Uani 1 1 d . . . . .
H8A H -0.3531 0.1768 0.0401 0.076 Uiso 1 1 calc R U . . .
H8B H -0.3260 0.1497 0.1574 0.076 Uiso 1 1 calc R U . . .
C9 C -0.1421(5) 0.3452(4) 0.1273(3) 0.0550(10) Uani 1 1 d . . . . .
H9 H -0.2533 0.3549 0.0922 0.066 Uiso 1 1 calc R U . . .
C10 C 0.0070(5) 0.4345(3) 0.1603(3) 0.0469(9) Uani 1 1 d . . . . .
C11 C -0.0074(7) 0.5350(4) 0.1358(4) 0.0645(13) Uani 1 1 d . . . . .
H11 H -0.1168 0.5491 0.1035 0.077 Uiso 1 1 calc R U . . .
C12 C 0.1411(8) 0.6127(4) 0.1597(4) 0.0707(14) Uani 1 1 d . . . . .
H12 H 0.1334 0.6804 0.1446 0.085 Uiso 1 1 calc R U . . .
C13 C 0.3002(7) 0.5900(3) 0.2057(4) 0.0628(12) Uani 1 1 d . . . . .
H13 H 0.4029 0.6411 0.2211 0.075 Uiso 1 1 calc R U . . .
C14 C 0.3058(5) 0.4881(3) 0.2295(3) 0.0464(9) Uani 1 1 d . . . . .
C15 C 0.4708(5) 0.4589(3) 0.2828(3) 0.0512(9) Uani 1 1 d . . . . .
H15 H 0.5761 0.5088 0.3041 0.061 Uiso 1 1 calc R U . . .
C16 C 0.6234(5) 0.3412(3) 0.3719(4) 0.0557(10) Uani 1 1 d . . . . .
H16A H 0.7211 0.4016 0.3895 0.067 Uiso 1 1 calc R U . . .
H16B H 0.6569 0.2772 0.3376 0.067 Uiso 1 1 calc R U . . .
C17 C 0.5712(5) 0.3245(3) 0.4743(4) 0.0554(10) Uani 1 1 d . . . . .
H17A H 0.6666 0.3052 0.5256 0.067 Uiso 1 1 calc R U . . .
H17B H 0.5435 0.3899 0.5103 0.067 Uiso 1 1 calc R U . . .
C18 C 0.4063(5) 0.1685(3) 0.4978(3) 0.0463(9) Uani 1 1 d . . . . .
H18 H 0.4873 0.1781 0.5661 0.056 Uiso 1 1 calc R U . . .
N7 N 0.2021(5) 0.2212(3) 0.0689(3) 0.0549(8) Uani 1 1 d . . . . .
N8 N 0.3721(4) 0.0994(3) 0.2213(3) 0.0486(8) Uani 1 1 d . . . . .
N9 N 0.0799(4) 0.3069(3) 0.3932(3) 0.0478(7) Uani 1 1 d . . . . .
C50 C 0.2704(5) 0.2641(3) 0.0149(3) 0.0463(9) Uani 1 1 d . . . . .
C51 C 0.4027(5) 0.0144(3) 0.2141(3) 0.0409(8) Uani 1 1 d . . . . .
C52 C 0.0738(4) 0.3435(3) 0.4803(3) 0.0378(7) Uani 1 1 d . . . . .
S1 S 0.3682(2) 0.32468(13) -0.05991(14) 0.0904(5) Uani 1 1 d . . . . .
S2 S 0.4467(2) -0.10604(10) 0.20289(11) 0.0763(4) Uani 1 1 d . . . . .
S3 S 0.05966(15) 0.39089(9) 0.60289(8) 0.0590(3) Uani 1 1 d . . . . .

loop_
_atom_site_aniso_label
_atom_site_aniso_U_11
_atom_site_aniso_U_22
_atom_site_aniso_U_33
_atom_site_aniso_U_23
_atom_site_aniso_U_13
_atom_site_aniso_U_12
Er1 0.03347(9) 0.03326(9) 0.03033(9) 0.00609(6) 0.01106(6) 0.00448(6)
N1 0.0400(15) 0.0384(15) 0.0375(16) 0.0091(12) 0.0158(13) 0.0051(12)
N2 0.0499(18) 0.0507(18) 0.0327(16) 0.0003(14) 0.0065(14) -0.0034(14)
N3 0.0377(16) 0.065(2) 0.0384(17) 0.0096(15) 0.0103(14) 0.0094(15)
N4 0.0491(17) 0.0434(16) 0.0327(15) 0.0111(13) 0.0155(13) 0.0144(14)
N5 0.0409(17) 0.0433(17) 0.056(2) 0.0115(15) 0.0107(15) 0.0014(13)
N6 0.0383(16) 0.0407(16) 0.0412(17) 0.0057(13) 0.0065(13) 0.0056(13)
C1 0.049(2) 0.045(2) 0.040(2) 0.0131(16) 0.0172(17) 0.0151(16)
C2 0.067(3) 0.065(3) 0.052(2) 0.030(2) 0.023(2) 0.024(2)
C3 0.078(3) 0.052(2) 0.080(3) 0.034(2) 0.035(3) 0.016(2)
C4 0.065(3) 0.041(2) 0.079(3) 0.018(2) 0.030(3) 0.0024(19)
C5 0.048(2) 0.0390(19) 0.052(2) 0.0101(17) 0.0220(18) 0.0023(16)
C6 0.047(2) 0.043(2) 0.053(2) 0.0001(18) 0.0092(19) -0.0113(17)
C7 0.054(2) 0.070(3) 0.038(2) 0.001(2) -0.0010(19) -0.011(2)
C8 0.036(2) 0.089(3) 0.052(3) 0.011(2) 0.0027(19) -0.001(2)
C9 0.049(2) 0.079(3) 0.044(2) 0.018(2) 0.0130(19) 0.027(2)
C10 0.058(2) 0.058(2) 0.0340(19) 0.0147(17) 0.0161(17) 0.0262(19)
C11 0.090(3) 0.073(3) 0.049(2) 0.025(2) 0.026(2) 0.047(3)
C12 0.112(4) 0.054(3) 0.065(3) 0.028(2) 0.036(3) 0.037(3)
C13 0.098(4) 0.041(2) 0.057(3) 0.0162(19) 0.034(3) 0.012(2)
C14 0.065(2) 0.0375(18) 0.041(2) 0.0094(16) 0.0232(19) 0.0080(17)
C15 0.048(2) 0.040(2) 0.061(3) 0.0105(18) 0.016(2) -0.0044(16)
C16 0.0328(19) 0.051(2) 0.079(3) 0.017(2) 0.010(2) 0.0008(16)
C17 0.048(2) 0.046(2) 0.058(3) 0.0047(19) -0.001(2) 0.0017(17)
C18 0.051(2) 0.054(2) 0.0338(19) 0.0107(17) 0.0074(17) 0.0144(18)
N7 0.068(2) 0.061(2) 0.0420(19) 0.0115(16) 0.0242(18) 0.0169(18)
N8 0.056(2) 0.0464(18) 0.0494(19) 0.0090(15) 0.0241(16) 0.0123(15)
N9 0.057(2) 0.0566(19) 0.0374(17) 0.0108(15) 0.0202(15) 0.0242(16)
C50 0.055(2) 0.053(2) 0.040(2) 0.0128(17) 0.0179(18) 0.0269(18)
C51 0.0384(19) 0.050(2) 0.0317(18) 0.0039(15) 0.0091(15) 0.0076(16)
C52 0.0329(17) 0.0383(17) 0.043(2) 0.0114(15) 0.0105(15) 0.0059(14)
S1 0.0915(10) 0.1141(11) 0.1217(12) 0.0844(10) 0.0698(10) 0.0582(9)
S2 0.1002(10) 0.0534(6) 0.0685(8) 0.0090(6) 0.0036(7) 0.0326(7)
S3 0.0689(7) 0.0570(6) 0.0405(5) -0.0059(4) 0.0222(5) -0.0140(5)

loop_
_atom_type_symbol
_atom_type_description
_atom_type_scat_dispersion_real
_atom_type_scat_dispersion_imag
_atom_type_scat_source
C C 0.0033 0.0016 'International Tables Vol C Tables 4.2.6.8 and 6.1.1.4'
H H 0.0000 0.0000 'International Tables Vol C Tables 4.2.6.8 and 6.1.1.4'
N N 0.0061 0.0033 'International Tables Vol C Tables 4.2.6.8 and 6.1.1.4'
S S 0.1246 0.1234 'International Tables Vol C Tables 4.2.6.8 and 6.1.1.4'
Er Er -0.2586 4.9576 'International Tables Vol C Tables 4.2.6.8 and 6.1.1.4'

loop_
_geom_angle_atom_site_label_1
_geom_angle_atom_site_label_2
_geom_angle_atom_site_label_3
_geom_angle
_geom_angle_site_symmetry_1
_geom_angle_site_symmetry_3
_geom_angle_publ_flag
N9 Er1 N7 144.62(11) . . ?
N9 Er1 N8 139.78(11) . . ?
N7 Er1 N8 75.24(11) . . ?
N9 Er1 N2 101.96(11) . . ?
N7 Er1 N2 84.19(11) . . ?
N8 Er1 N2 83.17(11) . . ?
N9 Er1 N5 95.13(11) . . ?
N7 Er1 N5 82.33(12) . . ?
N8 Er1 N5 83.23(11) . . ?
N2 Er1 N5 162.89(10) . . ?
N9 Er1 N4 76.85(10) . . ?
N7 Er1 N4 70.82(10) . . ?
N8 Er1 N4 133.67(10) . . ?
N2 Er1 N4 122.67(10) . . ?
N5 Er1 N4 62.04(10) . . ?
N9 Er1 N3 77.03(10) . . ?
N7 Er1 N3 75.22(11) . . ?
N8 Er1 N3 136.36(11) . . ?
N2 Er1 N3 62.53(11) . . ?
N5 Er1 N3 123.31(10) . . ?
N4 Er1 N3 61.51(10) . . ?
N9 Er1 N1 78.68(10) . . ?
N7 Er1 N1 132.28(10) . . ?
N8 Er1 N1 68.72(9) . . ?
N2 Er1 N1 61.82(10) . . ?
N5 Er1 N1 121.84(10) . . ?
N4 Er1 N1 155.50(8) . . ?
N3 Er1 N1 111.54(9) . . ?
N9 Er1 N6 71.79(10) . . ?
N7 Er1 N6 133.76(11) . . ?
N8 Er1 N6 72.06(10) . . ?
N2 Er1 N6 122.48(10) . . ?
N5 Er1 N6 62.30(10) . . ?
N4 Er1 N6 111.58(9) . . ?
N3 Er1 N6 148.78(9) . . ?
N1 Er1 N6 60.91(9) . . ?
C1 N1 C5 117.9(3) . . ?
C1 N1 Er1 121.6(2) . . ?
C5 N1 Er1 120.0(2) . . ?
C6 N2 C7 117.8(3) . . ?
C6 N2 Er1 123.7(3) . . ?
C7 N2 Er1 117.2(2) . . ?
C9 N3 C8 118.5(4) . . ?
C9 N3 Er1 121.8(3) . . ?
C8 N3 Er1 119.5(3) . . ?
C14 N4 C10 117.7(3) . . ?
C14 N4 Er1 120.9(2) . . ?
C10 N4 Er1 121.2(2) . . ?
C15 N5 C16 117.9(3) . . ?
C15 N5 Er1 123.1(3) . . ?
C16 N5 Er1 117.4(2) . . ?
C18 N6 C17 118.3(3) . . ?
C18 N6 Er1 122.8(2) . . ?
C17 N6 Er1 118.8(2) . . ?
N1 C1 C2 122.1(4) . . ?
N1 C1 C18 115.9(3) . . ?
C2 C1 C18 121.8(4) . . ?
C3 C2 C1 119.2(4) . . ?
C3 C2 H2 120.4 . . ?
C1 C2 H2 120.4 . . ?
C4 C3 C2 119.5(4) . . ?
C4 C3 H3 120.3 . . ?
C2 C3 H3 120.3 . . ?
C3 C4 C5 118.5(4) . . ?
C3 C4 H4 120.8 . . ?
C5 C4 H4 120.8 . . ?
N1 C5 C4 122.8(4) . . ?
N1 C5 C6 115.1(3) . . ?
C4 C5 C6 122.2(4) . . ?
N2 C6 C5 119.1(3) . . ?
N2 C6 H6 120.5 . . ?
C5 C6 H6 120.5 . . ?
N2 C7 C8 105.1(3) . . ?
N2 C7 H7A 110.7 . . ?
C8 C7 H7A 110.7 . . ?
N2 C7 H7B 110.7 . . ?
C8 C7 H7B 110.7 . . ?
H7A C7 H7B 108.8 . . ?
N3 C8 C7 106.7(3) . . ?
N3 C8 H8A 110.4 . . ?
C7 C8 H8A 110.4 . . ?
N3 C8 H8B 110.4 . . ?
C7 C8 H8B 110.4 . . ?
H8A C8 H8B 108.6 . . ?
N3 C9 C10 119.7(4) . . ?
N3 C9 H9 120.2 . . ?
C10 C9 H9 120.2 . . ?
N4 C10 C11 122.1(4) . . ?
N4 C10 C9 115.6(3) . . ?
C11 C10 C9 122.2(4) . . ?
C12 C11 C10 119.3(4) . . ?
C12 C11 H11 120.3 . . ?
C10 C11 H11 120.3 . . ?
C13 C12 C11 119.4(4) . . ?
C13 C12 H12 120.3 . . ?
C11 C12 H12 120.3 . . ?
C12 C13 C14 118.5(5) . . ?
C12 C13 H13 120.7 . . ?
C14 C13 H13 120.7 . . ?
N4 C14 C13 122.9(4) . . ?
N4 C14 C15 115.3(3) . . ?
C13 C14 C15 121.8(4) . . ?
N5 C15 C14 118.5(3) . . ?
N5 C15 H15 120.8 . . ?
C14 C15 H15 120.8 . . ?
N5 C16 C17 105.0(3) . . ?
N5 C16 H16A 110.8 . . ?
C17 C16 H16A 110.8 . . ?
N5 C16 H16B 110.8 . . ?
C17 C16 H16B 110.8 . . ?
H16A C16 H16B 108.8 . . ?
N6 C17 C16 106.8(3) . . ?
N6 C17 H17A 110.4 . . ?
C16 C17 H17A 110.4 . . ?
N6 C17 H17B 110.4 . . ?
C16 C17 H17B 110.4 . . ?
H17A C17 H17B 108.6 . . ?
N6 C18 C1 118.7(3) . . ?
N6 C18 H18 120.6 . . ?
C1 C18 H18 120.6 . . ?
C50 N7 Er1 145.2(3) . . ?
C51 N8 Er1 150.9(3) . . ?
C52 N9 Er1 160.4(3) . . ?
N7 C50 S1 179.4(4) . . ?
N8 C51 S2 179.4(3) . . ?
N9 C52 S3 177.8(3) . . ?

loop_
_geom_bond_atom_site_label_1
_geom_bond_atom_site_label_2
_geom_bond_distance
_geom_bond_site_symmetry_2
_geom_bond_publ_flag
Er1 N9 2.348(3) . y
Er1 N7 2.381(3) . y
Er1 N8 2.391(3) . y
Er1 N2 2.531(3) . y
Er1 N5 2.543(3) . y
Er1 N4 2.595(3) . y
Er1 N3 2.598(3) . y
Er1 N1 2.618(3) . y
Er1 N6 2.619(3) . y
N1 C1 1.338(5) . ?
N1 C5 1.338(4) . ?
N2 C6 1.269(5) . ?
N2 C7 1.465(5) . ?
N3 C9 1.262(5) . ?
N3 C8 1.463(5) . ?
N4 C14 1.336(5) . ?
N4 C10 1.339(5) . ?
N5 C15 1.284(5) . ?
N5 C16 1.460(5) . ?
N6 C18 1.264(4) . ?
N6 C17 1.459(5) . ?
C1 C2 1.387(5) . ?
C1 C18 1.460(5) . ?
C2 C3 1.368(6) . ?
C2 H2 0.9300 . ?
C3 C4 1.365(6) . ?
C3 H3 0.9300 . ?
C4 C5 1.389(5) . ?
C4 H4 0.9300 . ?
C5 C6 1.458(6) . ?
C6 H6 0.9300 . ?
C7 C8 1.516(6) . ?
C7 H7A 0.9700 . ?
C7 H7B 0.9700 . ?
C8 H8A 0.9700 . ?
C8 H8B 0.9700 . ?
C9 C10 1.451(6) . ?
C9 H9 0.9300 . ?
C10 C11 1.394(5) . ?
C11 C12 1.368(7) . ?
C11 H11 0.9300 . ?
C12 C13 1.361(7) . ?
C12 H12 0.9300 . ?
C13 C14 1.398(5) . ?
C13 H13 0.9300 . ?
C14 C15 1.463(6) . ?
C15 H15 0.9300 . ?
C16 C17 1.515(6) . ?
C16 H16A 0.9700 . ?
C16 H16B 0.9700 . ?
C17 H17A 0.9700 . ?
C17 H17B 0.9700 . ?
C18 H18 0.9300 . ?
N7 C50 1.147(5) . ?
N8 C51 1.147(4) . ?
N9 C52 1.154(4) . ?
C50 S1 1.610(4) . ?
C51 S2 1.626(4) . ?
C52 S3 1.626(4) . ?

loop_
_geom_hbond_atom_site_label_D
_geom_hbond_atom_site_label_H
_geom_hbond_atom_site_label_A
_geom_hbond_distance_DH
_geom_hbond_distance_HA
_geom_hbond_distance_DA
_geom_hbond_angle_DHA
_geom_hbond_site_symmetry_A
C2 H2 S2 0.93 2.91 3.775(5) 155.2 2_656
C8 H8A S2 0.97 2.97 3.723(5) 135.3 2
C11 H11 S1 0.93 2.77 3.642(4) 155.8 2_565
C15 H15 S3 0.93 2.87 3.768(4) 162.3 2_666
C16 H16A S3 0.97 2.94 3.879(4) 162.9 2_666
C17 H17A S3 0.97 3.03 3.755(4) 132.8 1_655

loop_
_geom_torsion_atom_site_label_1
_geom_torsion_atom_site_label_2
_geom_torsion_atom_site_label_3
_geom_torsion_atom_site_label_4
_geom_torsion
_geom_torsion_site_symmetry_1
_geom_torsion_site_symmetry_2
_geom_torsion_site_symmetry_3
_geom_torsion_site_symmetry_4
_geom_torsion_publ_flag
C5 N1 C1 C2 -3.0(5) . . . . ?
Er1 N1 C1 C2 -174.6(3) . . . . ?
C5 N1 C1 C18 171.9(3) . . . . ?
Er1 N1 C1 C18 0.3(4) . . . . ?
N1 C1 C2 C3 2.0(6) . . . . ?
C18 C1 C2 C3 -172.6(4) . . . . ?
C1 C2 C3 C4 0.5(6) . . . . ?
C2 C3 C4 C5 -1.8(6) . . . . ?
C1 N1 C5 C4 1.6(5) . . . . ?
Er1 N1 C5 C4 173.3(3) . . . . ?
C1 N1 C5 C6 -178.5(3) . . . . ?
Er1 N1 C5 C6 -6.8(4) . . . . ?
C3 C4 C5 N1 0.8(6) . . . . ?
C3 C4 C5 C6 -179.1(4) . . . . ?
C7 N2 C6 C5 -169.6(3) . . . . ?
Er1 N2 C6 C5 -2.8(5) . . . . ?
N1 C5 C6 N2 6.3(5) . . . . ?
C4 C5 C6 N2 -173.7(4) . . . . ?
C6 N2 C7 C8 111.5(4) . . . . ?
Er1 N2 C7 C8 -56.1(4) . . . . ?
C9 N3 C8 C7 141.0(4) . . . . ?
Er1 N3 C8 C7 -35.0(4) . . . . ?
N2 C7 C8 N3 55.5(4) . . . . ?
C8 N3 C9 C10 -173.2(3) . . . . ?
Er1 N3 C9 C10 2.6(5) . . . . ?
C14 N4 C10 C11 -2.6(5) . . . . ?
Er1 N4 C10 C11 -179.3(3) . . . . ?
C14 N4 C10 C9 172.7(3) . . . . ?
Er1 N4 C10 C9 -4.1(4) . . . . ?
N3 C9 C10 N4 1.0(5) . . . . ?
N3 C9 C10 C11 176.2(4) . . . . ?
N4 C10 C11 C12 1.3(6) . . . . ?
C9 C10 C11 C12 -173.7(4) . . . . ?
C10 C11 C12 C13 0.8(7) . . . . ?
C11 C12 C13 C14 -1.5(6) . . . . ?
C10 N4 C14 C13 1.9(5) . . . . ?
Er1 N4 C14 C13 178.6(3) . . . . ?
C10 N4 C14 C15 179.8(3) . . . . ?
Er1 N4 C14 C15 -3.5(4) . . . . ?
C12 C13 C14 N4 0.1(6) . . . . ?
C12 C13 C14 C15 -177.6(4) . . . . ?
C16 N5 C15 C14 -167.7(4) . . . . ?
Er1 N5 C15 C14 -2.6(5) . . . . ?
N4 C14 C15 N5 3.9(5) . . . . ?
C13 C14 C15 N5 -178.2(4) . . . . ?
C15 N5 C16 C17 110.0(4) . . . . ?
Er1 N5 C16 C17 -56.0(4) . . . . ?
C18 N6 C17 C16 139.9(3) . . . . ?
Er1 N6 C17 C16 -36.6(4) . . . . ?
N5 C16 C17 N6 56.7(4) . . . . ?
C17 N6 C18 C1 -172.3(3) . . . . ?
Er1 N6 C18 C1 4.0(4) . . . . ?
N1 C1 C18 N6 -2.8(5) . . . . ?
C2 C1 C18 N6 172.1(3) . . . . ?
